data_7062677
loop_
_publ_author_name
'Sarkar, Rabi Sankar'
'G\'omez-Garc\'ia, Carlos J.'
'Drew, Michael G. B.'
'Chattopadhyay, Shouvik'

_publ_section_title
;
 Slow relaxation of the magnetization in two cobalt(iii)/cobalt(ii) dimers
;
_journal_issue 36
_journal_name_full 'New Journal of Chemistry'
_journal_page_first 16913
_journal_page_last 16926
_journal_paper_doi 10.1039/D3NJ02890A
_journal_volume 47
_journal_year 2023
_chemical_formula_sum 'C54 H64 Cl Co4 N15 O18'
_chemical_formula_weight 1482.37
_space_group_crystal_system triclinic
_space_group_IT_number 2
_space_group_name_Hall '-P 1'
_space_group_name_H-M_alt 'P -1'
_atom_sites_solution_hydrogens mixed
_audit_creation_method SHELXL-2016/6
_audit_update_record
;
2023-08-09 deposited with the CCDC.	2023-08-17 downloaded from the CCDC.
;
_cell_angle_alpha 111.862(12)
_cell_angle_beta 91.69(2)
_cell_angle_gamma 90.834(15)
_cell_formula_units_Z 2
_cell_length_a 10.671(9)
_cell_length_b 16.864(14)
_cell_length_c 19.112(15)
_cell_measurement_temperature 293(2)
_cell_volume 3189(5)
_computing_structure_refinement 'SHELXL-2016/6 (Sheldrick, 2016)'
_diffrn_ambient_temperature 293(2)
_diffrn_measured_fraction_theta_full 0.996
_diffrn_measured_fraction_theta_max 0.996
_diffrn_radiation_type MoK\a
_diffrn_radiation_wavelength 0.71073
_diffrn_reflns_av_R_equivalents 0.1176
_diffrn_reflns_av_unetI/netI 0.0680
_diffrn_reflns_Laue_measured_fraction_full 0.996
_diffrn_reflns_Laue_measured_fraction_max 0.996
_diffrn_reflns_limit_h_max 12
_diffrn_reflns_limit_h_min -12
_diffrn_reflns_limit_k_max 20
_diffrn_reflns_limit_k_min -20
_diffrn_reflns_limit_l_max 22
_diffrn_reflns_limit_l_min -22
_diffrn_reflns_number 89831
_diffrn_reflns_point_group_measured_fraction_full 0.996
_diffrn_reflns_point_group_measured_fraction_max 0.996
_diffrn_reflns_theta_full 25.048
_diffrn_reflns_theta_max 25.048
_diffrn_reflns_theta_min 1.910
_exptl_absorpt_coefficient_mu 1.145
_exptl_crystal_density_diffrn 1.544
_exptl_crystal_F_000 1524
_refine_diff_density_max 0.974
_refine_diff_density_min -0.924
_refine_diff_density_rms 0.076
_refine_ls_extinction_method none
_refine_ls_goodness_of_fit_ref 1.140
_refine_ls_hydrogen_treatment mixed
_refine_ls_matrix_type full
_refine_ls_number_parameters 804
_refine_ls_number_reflns 11254
_refine_ls_number_restraints 0
_refine_ls_restrained_S_all 1.140
_refine_ls_R_factor_all 0.1022
_refine_ls_R_factor_gt 0.0741
_refine_ls_shift/su_max 0.000
_refine_ls_shift/su_mean 0.000
_refine_ls_structure_factor_coef Fsqd
_refine_ls_weighting_details 'w=1/[\s^2^(Fo^2^)+(0.0447P)^2^+6.5059P] where P=(Fo^2^+2Fc^2^)/3'
_refine_ls_weighting_scheme calc
_refine_ls_wR_factor_gt 0.1421
_refine_ls_wR_factor_ref 0.1544
_reflns_Friedel_coverage 0.000
_reflns_number_gt 8391
_reflns_number_total 11254
_reflns_threshold_expression 'I > 2\s(I)'
_cod_data_source_file d3nj02890a2.cif
_cod_data_source_block 1
_cod_depositor_comments 'Adding full bibliography for 7062677--7062678.cif.'
_cod_database_code 7062677
_shelx_shelxl_version_number 2016/6
_shelx_space_group_comment
;
The symmetry employed for this shelxl refinement is uniquely defined
by the following loop, which should always be used as a source of
symmetry information in preference to the above space-group names.
They are only intended as comments.
;

loop_
_space_group_symop_operation_xyz
'x, y, z'
'-x, -y, -z'

loop_
_atom_site_label
_atom_site_type_symbol
_atom_site_fract_x
_atom_site_fract_y
_atom_site_fract_z
_atom_site_U_iso_or_equiv
_atom_site_adp_type
_atom_site_occupancy
_atom_site_site_symmetry_order
_atom_site_calc_flag
_atom_site_refinement_flags_posn
_atom_site_refinement_flags_adp
_atom_site_refinement_flags_occupancy
_atom_site_disorder_assembly
_atom_site_disorder_group
Co1 Co 0.39481(7) -0.14123(4) 0.17972(4) 0.0351(2) Uani 1 1 d . . . . .
Co2 Co 0.39672(7) -0.13492(4) 0.34016(4) 0.0371(2) Uani 1 1 d . . . . .
Co3 Co 0.51716(8) 0.58527(4) 0.80575(4) 0.0407(2) Uani 1 1 d . . . . .
Co4 Co 0.66289(8) 0.73854(4) 0.80327(4) 0.0404(2) Uani 1 1 d . . . . .
N1 N 0.2821(5) -0.0852(3) 0.1277(3) 0.0435(12) Uani 1 1 d . . . . .
N2 N 0.5325(5) -0.1588(3) 0.1076(3) 0.0469(13) Uani 1 1 d . . . . .
N3 N 0.3223(6) -0.2513(3) 0.1170(3) 0.0588(15) Uani 1 1 d . . . . .
N4 N 0.2987(5) -0.3003(3) 0.1460(3) 0.0595(15) Uani 1 1 d . . . . .
N5 N 0.2733(8) -0.3507(4) 0.1714(5) 0.111(3) Uani 1 1 d . . . . .
N6 N 0.3506(5) -0.2227(3) 0.3885(3) 0.0520(10) Uani 1 1 d . . . . .
N7 N 0.4153(6) -0.2738(3) 0.3840(3) 0.0520(10) Uani 1 1 d . . . . .
N8 N 0.4817(8) -0.3324(4) 0.3829(4) 0.098(2) Uani 1 1 d . . . . .
N9 N 0.8528(5) 0.2898(3) 0.3672(4) 0.0576(15) Uani 1 1 d . . . . .
N10 N 0.4044(5) 0.5015(3) 0.7275(3) 0.0510(14) Uani 1 1 d . . . . .
N11 N 0.5497(6) 0.5087(3) 0.8620(3) 0.0586(16) Uani 1 1 d . . . . .
N12 N 0.3784(6) 0.6289(3) 0.8706(3) 0.0602(16) Uani 1 1 d . . . . .
N13 N 0.3206(5) 0.6871(4) 0.8666(3) 0.0503(13) Uani 1 1 d . . . . .
N14 N 0.2626(6) 0.7433(5) 0.8662(3) 0.085(2) Uani 1 1 d . . . . .
N15 N 1.0891(6) 0.3159(5) 0.5441(3) 0.0753(19) Uani 1 1 d . . . . .
O1 O 0.2743(3) -0.1291(2) 0.25822(19) 0.0358(9) Uani 1 1 d . . . . .
O2 O 0.4925(4) -0.1892(2) 0.2422(2) 0.0367(9) Uani 1 1 d . . . . .
O3 O 0.2372(4) -0.0555(2) 0.4073(2) 0.0431(10) Uani 1 1 d . . . . .
O4 O 0.5961(4) -0.1466(3) 0.3797(2) 0.0534(11) Uani 1 1 d . . . . .
O5 O 0.4727(3) -0.0292(2) 0.23288(19) 0.0355(9) Uani 1 1 d . . . . .
O6 O 0.4710(4) -0.0134(2) 0.3557(2) 0.0401(9) Uani 1 1 d . . . . .
O7 O 0.8808(5) 0.3111(4) 0.3157(3) 0.0950(19) Uani 1 1 d . . . . .
O8 O 0.8968(6) 0.3248(4) 0.4305(3) 0.102(2) Uani 1 1 d . . . . .
O9 O 0.4994(3) 0.6705(2) 0.7596(2) 0.0373(9) Uani 1 1 d . . . . .
O10 O 0.6316(4) 0.6751(2) 0.8741(2) 0.0446(10) Uani 1 1 d . . . . .
O11 O 0.6312(4) 0.7565(2) 0.6947(2) 0.0485(10) Uani 1 1 d . . . . .
O12 O 0.8450(4) 0.7573(3) 0.8721(3) 0.0631(12) Uani 1 1 d . . . . .
O13 O 0.6528(4) 0.5285(2) 0.7434(2) 0.0417(10) Uani 1 1 d . . . . .
O14 O 0.7658(4) 0.6375(2) 0.7324(2) 0.0484(11) Uani 1 1 d . . . . .
O15 O 1.0676(6) 0.2399(4) 0.5318(3) 0.104(2) Uani 1 1 d . . . . .
O16 O 1.1798(6) 0.3405(4) 0.5205(4) 0.115(2) Uani 1 1 d . . . . .
Cl1 Cl 0.64888(17) 0.88537(9) 0.86585(9) 0.0579(4) Uani 1 1 d . . . . .
C1 C 0.1601(7) -0.0795(5) 0.4569(4) 0.070(2) Uani 1 1 d . . . . .
H1A H 0.210083 -0.107494 0.482872 0.105 Uiso 1 1 calc R U . . .
H1B H 0.093629 -0.117672 0.427965 0.105 Uiso 1 1 calc R U . . .
H1C H 0.124988 -0.029285 0.492911 0.105 Uiso 1 1 calc R U . . .
C2 C 0.1714(5) -0.0234(3) 0.3592(3) 0.0407(14) Uani 1 1 d . . . . .
C3 C 0.0884(6) 0.0419(4) 0.3848(4) 0.0575(18) Uani 1 1 d . . . . .
H3 H 0.075168 0.068707 0.436109 0.069 Uiso 1 1 calc R U . . .
C4 C 0.0244(7) 0.0672(4) 0.3323(5) 0.070(2) Uani 1 1 d . . . . .
H4 H -0.032497 0.111009 0.348826 0.084 Uiso 1 1 calc R U . . .
C5 C 0.0441(6) 0.0287(4) 0.2569(4) 0.0611(19) Uani 1 1 d . . . . .
H5 H 0.000612 0.046569 0.222763 0.073 Uiso 1 1 calc R U . . .
C6 C 0.1293(6) -0.0375(4) 0.2306(3) 0.0469(15) Uani 1 1 d . . . . .
C7 C 0.1948(5) -0.0636(3) 0.2819(3) 0.0355(13) Uani 1 1 d . . . . .
C8 C 0.1491(6) -0.0849(4) 0.1484(4) 0.0528(16) Uani 1 1 d . . . . .
H8A H 0.118919 -0.143459 0.134391 0.063 Uiso 1 1 calc R U . . .
H8B H 0.099533 -0.059118 0.119484 0.063 Uiso 1 1 calc R U . . .
C9 C 0.2846(7) -0.1140(4) 0.0434(3) 0.0588(18) Uani 1 1 d . . . . .
H9A H 0.249768 -0.171842 0.020854 0.071 Uiso 1 1 calc R U . . .
H9B H 0.232003 -0.077430 0.026857 0.071 Uiso 1 1 calc R U . . .
C10 C 0.4146(7) -0.1120(4) 0.0161(4) 0.063(2) Uani 1 1 d . . . . .
H10A H 0.452829 -0.055929 0.043080 0.076 Uiso 1 1 calc R U . . .
H10B H 0.409105 -0.120782 -0.037067 0.076 Uiso 1 1 calc R U . . .
C11 C 0.4974(7) -0.1786(4) 0.0265(3) 0.062(2) Uani 1 1 d . . . . .
H11A H 0.453993 -0.233884 0.005909 0.074 Uiso 1 1 calc R U . . .
H11B H 0.573051 -0.182225 -0.001319 0.074 Uiso 1 1 calc R U . . .
C12 C 0.6257(7) -0.2229(4) 0.1122(4) 0.0594(19) Uani 1 1 d . . . . .
H12A H 0.582352 -0.277432 0.101126 0.071 Uiso 1 1 calc R U . . .
H12B H 0.687248 -0.230695 0.073987 0.071 Uiso 1 1 calc R U . . .
C13 C 0.6920(6) -0.1968(4) 0.1878(4) 0.0535(17) Uani 1 1 d . . . . .
C14 C 0.8229(8) -0.1931(5) 0.1965(5) 0.079(2) Uani 1 1 d . . . . .
H14 H 0.871925 -0.204132 0.154591 0.094 Uiso 1 1 calc R U . . .
C15 C 0.8793(8) -0.1731(6) 0.2670(6) 0.099(3) Uani 1 1 d . . . . .
H15 H 0.966284 -0.170178 0.272953 0.118 Uiso 1 1 calc R U . . .
C16 C 0.8057(7) -0.1574(5) 0.3287(5) 0.078(2) Uani 1 1 d . . . . .
H16 H 0.844094 -0.144645 0.376074 0.093 Uiso 1 1 calc R U . . .
C17 C 0.6773(6) -0.1602(4) 0.3218(4) 0.0491(16) Uani 1 1 d . . . . .
C18 C 0.6193(6) -0.1808(3) 0.2496(3) 0.0410(14) Uani 1 1 d . . . . .
C19 C 0.6424(8) -0.1312(6) 0.4535(4) 0.100(3) Uani 1 1 d . . . . .
H19A H 0.573972 -0.118859 0.487138 0.150 Uiso 1 1 calc R U . . .
H19B H 0.700645 -0.083363 0.469288 0.150 Uiso 1 1 calc R U . . .
H19C H 0.684070 -0.180890 0.454414 0.150 Uiso 1 1 calc R U . . .
C20 C 0.5039(5) 0.0080(3) 0.3027(3) 0.0319(12) Uani 1 1 d . . . . .
C21 C 0.5909(5) 0.0859(3) 0.3211(3) 0.0334(12) Uani 1 1 d . . . . .
C22 C 0.6386(5) 0.1280(3) 0.3944(3) 0.0410(14) Uani 1 1 d . . . . .
H22 H 0.613655 0.110519 0.432729 0.049 Uiso 1 1 calc R U . . .
C23 C 0.7234(6) 0.1961(3) 0.4102(3) 0.0455(15) Uani 1 1 d . . . . .
H23 H 0.756118 0.224937 0.458960 0.055 Uiso 1 1 calc R U . . .
C24 C 0.7580(5) 0.2197(3) 0.3515(3) 0.0417(14) Uani 1 1 d . . . . .
C25 C 0.7086(6) 0.1817(4) 0.2791(3) 0.0469(15) Uani 1 1 d . . . . .
H25 H 0.731743 0.200638 0.241255 0.056 Uiso 1 1 calc R U . . .
C26 C 0.6229(6) 0.1140(3) 0.2644(3) 0.0451(15) Uani 1 1 d . . . . .
H26 H 0.586880 0.087503 0.216130 0.054 Uiso 1 1 calc R U . . .
C27 C 0.7168(8) 0.7985(5) 0.6626(4) 0.080(2) Uani 1 1 d . . . . .
H27A H 0.765517 0.841166 0.702186 0.119 Uiso 1 1 calc R U . . .
H27B H 0.670635 0.825079 0.633783 0.119 Uiso 1 1 calc R U . . .
H27C H 0.771681 0.757254 0.630206 0.119 Uiso 1 1 calc R U . . .
C28 C 0.5517(6) 0.6924(3) 0.6471(3) 0.0437(15) Uani 1 1 d . . . . .
C29 C 0.5323(7) 0.6718(4) 0.5704(4) 0.0550(17) Uani 1 1 d . . . . .
H29 H 0.577681 0.700727 0.546046 0.066 Uiso 1 1 calc R U . . .
C30 C 0.4450(7) 0.6078(4) 0.5297(4) 0.0639(19) Uani 1 1 d . . . . .
H30 H 0.431890 0.594276 0.478133 0.077 Uiso 1 1 calc R U . . .
C31 C 0.3779(6) 0.5645(4) 0.5655(4) 0.0570(17) Uani 1 1 d . . . . .
H31 H 0.319119 0.522230 0.538111 0.068 Uiso 1 1 calc R U . . .
C32 C 0.3979(6) 0.5838(3) 0.6426(3) 0.0461(15) Uani 1 1 d . . . . .
C33 C 0.4834(5) 0.6480(3) 0.6840(3) 0.0390(14) Uani 1 1 d . . . . .
C34 C 0.3242(6) 0.5404(4) 0.6844(4) 0.0550(17) Uani 1 1 d . . . . .
H34A H 0.270698 0.581729 0.719057 0.066 Uiso 1 1 calc R U . . .
H34B H 0.270413 0.496010 0.648534 0.066 Uiso 1 1 calc R U . . .
C35 C 0.3211(7) 0.4438(5) 0.7502(5) 0.077(2) Uani 1 1 d . . . . .
H35A H 0.279322 0.402597 0.705378 0.093 Uiso 1 1 calc R U . . .
H35B H 0.257085 0.477486 0.782186 0.093 Uiso 1 1 calc R U . . .
C36 C 0.3906(9) 0.3962(5) 0.7918(5) 0.087(3) Uani 1 1 d . . . . .
H36A H 0.333660 0.354316 0.798298 0.104 Uiso 1 1 calc R U . . .
H36B H 0.458252 0.365584 0.761234 0.104 Uiso 1 1 calc R U . . .
C37 C 0.4441(8) 0.4532(4) 0.8677(4) 0.080(3) Uani 1 1 d . . . . .
H37A H 0.378550 0.488789 0.896407 0.097 Uiso 1 1 calc R U . . .
H37B H 0.473518 0.418128 0.894890 0.097 Uiso 1 1 calc R U . . .
C38 C 0.6043(9) 0.5555(5) 0.9403(4) 0.076(2) Uani 1 1 d . . . . .
H38A H 0.545942 0.598295 0.968501 0.091 Uiso 1 1 calc R U . . .
H38B H 0.613846 0.515397 0.965481 0.091 Uiso 1 1 calc R U . . .
C39 C 0.7268(9) 0.5978(5) 0.9417(4) 0.072(2) Uani 1 1 d . . . . .
C40 C 0.8347(12) 0.5834(7) 0.9786(6) 0.116(4) Uani 1 1 d . . . . .
H40 H 0.830831 0.544048 1.002048 0.140 Uiso 1 1 calc R U . . .
C41 C 0.9456(13) 0.6261(8) 0.9806(7) 0.148(5) Uani 1 1 d . . . . .
H41 H 1.015691 0.616128 1.005986 0.178 Uiso 1 1 calc R U . . .
C42 C 0.9541(10) 0.6842(6) 0.9451(6) 0.113(3) Uani 1 1 d . . . . .
H42 H 1.029885 0.712790 0.946431 0.136 Uiso 1 1 calc R U . . .
C43 C 0.8498(8) 0.6997(4) 0.9078(4) 0.067(2) Uani 1 1 d . . . . .
C44 C 0.7347(7) 0.6575(4) 0.9068(4) 0.0563(18) Uani 1 1 d . . . . .
C45 C 0.9604(7) 0.7881(6) 0.8538(6) 0.115(4) Uani 1 1 d . . . . .
H45A H 0.944635 0.836724 0.840541 0.173 Uiso 1 1 calc R U . . .
H45B H 0.995851 0.743807 0.812006 0.173 Uiso 1 1 calc R U . . .
H45C H 1.017970 0.804433 0.896668 0.173 Uiso 1 1 calc R U . . .
C46 C 0.7443(5) 0.5606(3) 0.7200(3) 0.0389(13) Uani 1 1 d . . . . .
C47 C 0.8341(5) 0.4958(3) 0.6728(3) 0.0413(14) Uani 1 1 d . . . . .
C48 C 0.9229(5) 0.5194(4) 0.6316(3) 0.0461(15) Uani 1 1 d . . . . .
H48 H 0.926251 0.575108 0.633083 0.055 Uiso 1 1 calc R U . . .
C49 C 1.0059(6) 0.4607(4) 0.5886(4) 0.0563(17) Uani 1 1 d . . . . .
H49 H 1.063647 0.475807 0.559907 0.068 Uiso 1 1 calc R U . . .
C50 C 1.0013(6) 0.3787(4) 0.5891(3) 0.0494(16) Uani 1 1 d . . . . .
C51 C 0.9148(7) 0.3536(4) 0.6282(4) 0.068(2) Uani 1 1 d . . . . .
H51 H 0.911903 0.297627 0.625980 0.081 Uiso 1 1 calc R U . . .
C52 C 0.8312(7) 0.4126(4) 0.6713(4) 0.0599(19) Uani 1 1 d . . . . .
H52 H 0.773149 0.396494 0.699235 0.072 Uiso 1 1 calc R U . . .
H1N H 0.315(6) -0.031(4) 0.148(4) 0.072 Uiso 1 1 d . U . . .
H2N H 0.575(6) -0.111(4) 0.123(4) 0.072 Uiso 1 1 d . U . . .
H10N H 0.444(6) 0.465(4) 0.691(4) 0.072 Uiso 1 1 d . U . . .
H11N H 0.595(7) 0.471(4) 0.834(4) 0.072 Uiso 1 1 d . U . . .

loop_
_atom_site_aniso_label
_atom_site_aniso_U_11
_atom_site_aniso_U_22
_atom_site_aniso_U_33
_atom_site_aniso_U_23
_atom_site_aniso_U_13
_atom_site_aniso_U_12
Co1 0.0498(5) 0.0210(3) 0.0335(4) 0.0088(3) 0.0057(3) -0.0042(3)
Co2 0.0445(5) 0.0313(4) 0.0399(4) 0.0183(3) 0.0052(4) -0.0012(3)
Co3 0.0546(5) 0.0271(4) 0.0442(5) 0.0164(3) 0.0190(4) 0.0029(3)
Co4 0.0499(5) 0.0229(4) 0.0481(5) 0.0119(3) 0.0121(4) 0.0023(3)
N1 0.059(4) 0.035(3) 0.037(3) 0.015(2) -0.003(2) -0.009(2)
N2 0.067(4) 0.032(3) 0.041(3) 0.012(2) 0.019(3) -0.002(2)
N3 0.095(5) 0.028(3) 0.050(3) 0.012(2) 0.005(3) -0.020(3)
N4 0.067(4) 0.031(3) 0.071(4) 0.009(3) 0.002(3) -0.010(3)
N5 0.157(8) 0.057(4) 0.133(7) 0.051(5) 0.011(6) -0.029(5)
N6 0.072(3) 0.042(2) 0.051(2) 0.027(2) 0.013(2) -0.0071(19)
N7 0.072(3) 0.042(2) 0.051(2) 0.027(2) 0.013(2) -0.0071(19)
N8 0.138(7) 0.069(4) 0.098(5) 0.044(4) 0.013(5) 0.026(5)
N9 0.060(4) 0.041(3) 0.070(4) 0.019(3) -0.005(3) -0.017(3)
N10 0.062(4) 0.028(3) 0.066(4) 0.020(3) 0.014(3) -0.004(2)
N11 0.097(5) 0.036(3) 0.051(4) 0.026(3) 0.020(3) 0.004(3)
N12 0.075(4) 0.048(3) 0.066(4) 0.028(3) 0.042(3) 0.014(3)
N13 0.038(3) 0.064(4) 0.040(3) 0.008(3) 0.014(2) 0.001(3)
N14 0.080(5) 0.110(6) 0.062(4) 0.025(4) 0.018(4) 0.047(4)
N15 0.063(5) 0.075(5) 0.064(4) -0.002(3) 0.014(3) 0.023(4)
O1 0.042(2) 0.0290(18) 0.036(2) 0.0123(16) 0.0036(17) -0.0008(17)
O2 0.046(3) 0.0247(18) 0.043(2) 0.0158(16) 0.0091(18) 0.0012(17)
O3 0.041(2) 0.049(2) 0.043(2) 0.0202(19) 0.0093(19) 0.0037(19)
O4 0.051(3) 0.058(3) 0.055(3) 0.026(2) 0.002(2) 0.001(2)
O5 0.049(2) 0.0229(17) 0.034(2) 0.0095(16) 0.0014(17) -0.0050(16)
O6 0.055(3) 0.0273(19) 0.038(2) 0.0110(17) 0.0058(19) -0.0060(17)
O7 0.102(5) 0.095(4) 0.094(4) 0.044(4) -0.006(3) -0.060(4)
O8 0.120(5) 0.094(4) 0.088(4) 0.036(3) -0.044(4) -0.070(4)
O9 0.045(2) 0.0284(18) 0.042(2) 0.0156(17) 0.0130(18) 0.0006(17)
O10 0.063(3) 0.033(2) 0.041(2) 0.0163(18) 0.009(2) 0.0066(19)
O11 0.062(3) 0.035(2) 0.055(3) 0.022(2) 0.017(2) -0.004(2)
O12 0.057(3) 0.048(3) 0.085(3) 0.026(2) -0.005(3) 0.000(2)
O13 0.048(2) 0.0297(19) 0.050(2) 0.0163(18) 0.019(2) 0.0039(18)
O14 0.057(3) 0.025(2) 0.062(3) 0.0124(19) 0.025(2) 0.0071(18)
O15 0.124(5) 0.063(4) 0.108(5) 0.009(3) 0.035(4) 0.047(4)
O16 0.068(4) 0.106(5) 0.131(6) -0.004(4) 0.048(4) 0.019(4)
Cl1 0.0836(13) 0.0269(7) 0.0613(10) 0.0136(7) 0.0082(9) 0.0045(7)
C1 0.075(5) 0.081(5) 0.068(5) 0.040(4) 0.030(4) 0.010(4)
C2 0.034(3) 0.037(3) 0.052(4) 0.017(3) 0.008(3) 0.001(3)
C3 0.060(5) 0.049(4) 0.065(4) 0.020(3) 0.024(4) 0.011(3)
C4 0.057(5) 0.058(4) 0.106(6) 0.041(5) 0.027(4) 0.027(4)
C5 0.046(4) 0.070(5) 0.086(5) 0.050(4) 0.004(4) 0.014(4)
C6 0.043(4) 0.050(4) 0.054(4) 0.027(3) 0.001(3) -0.005(3)
C7 0.029(3) 0.031(3) 0.046(3) 0.014(3) 0.001(3) -0.007(2)
C8 0.051(4) 0.056(4) 0.060(4) 0.033(3) -0.011(3) -0.010(3)
C9 0.084(5) 0.056(4) 0.038(4) 0.020(3) -0.006(3) -0.010(4)
C10 0.101(6) 0.055(4) 0.038(4) 0.021(3) 0.016(4) 0.000(4)
C11 0.101(6) 0.046(4) 0.038(4) 0.011(3) 0.024(4) 0.006(4)
C12 0.074(5) 0.037(3) 0.067(5) 0.017(3) 0.036(4) 0.014(3)
C13 0.058(5) 0.042(3) 0.069(5) 0.029(3) 0.019(4) 0.004(3)
C14 0.059(5) 0.086(6) 0.104(7) 0.048(5) 0.030(5) 0.000(4)
C15 0.045(5) 0.130(8) 0.132(9) 0.060(7) 0.012(6) -0.012(5)
C16 0.052(5) 0.093(6) 0.098(6) 0.049(5) -0.008(4) -0.015(4)
C17 0.042(4) 0.037(3) 0.073(5) 0.025(3) 0.001(3) -0.007(3)
C18 0.043(4) 0.027(3) 0.058(4) 0.022(3) 0.011(3) -0.002(3)
C19 0.079(6) 0.146(9) 0.054(5) 0.015(5) -0.007(4) -0.004(6)
C20 0.031(3) 0.027(3) 0.039(3) 0.014(2) 0.002(2) 0.005(2)
C21 0.035(3) 0.025(3) 0.043(3) 0.016(2) -0.002(2) 0.000(2)
C22 0.053(4) 0.036(3) 0.038(3) 0.018(3) -0.001(3) -0.007(3)
C23 0.054(4) 0.036(3) 0.040(3) 0.008(3) -0.008(3) -0.006(3)
C24 0.037(3) 0.029(3) 0.062(4) 0.021(3) -0.004(3) -0.006(2)
C25 0.057(4) 0.046(3) 0.049(4) 0.032(3) -0.009(3) -0.015(3)
C26 0.060(4) 0.035(3) 0.044(3) 0.021(3) -0.014(3) -0.011(3)
C27 0.097(6) 0.067(5) 0.081(5) 0.034(4) 0.027(5) -0.022(4)
C28 0.054(4) 0.031(3) 0.047(4) 0.014(3) 0.019(3) 0.012(3)
C29 0.071(5) 0.053(4) 0.051(4) 0.029(3) 0.026(4) 0.016(4)
C30 0.087(6) 0.061(4) 0.040(4) 0.013(3) 0.007(4) 0.014(4)
C31 0.061(5) 0.048(4) 0.051(4) 0.006(3) -0.002(3) 0.003(3)
C32 0.051(4) 0.034(3) 0.052(4) 0.013(3) 0.008(3) 0.007(3)
C33 0.049(4) 0.028(3) 0.042(3) 0.015(3) 0.015(3) 0.009(3)
C34 0.051(4) 0.042(3) 0.071(5) 0.020(3) 0.004(3) -0.010(3)
C35 0.086(6) 0.055(4) 0.093(6) 0.030(4) 0.011(5) -0.026(4)
C36 0.117(7) 0.052(4) 0.104(7) 0.044(5) 0.023(6) -0.015(5)
C37 0.127(7) 0.050(4) 0.082(6) 0.044(4) 0.032(5) -0.006(4)
C38 0.130(8) 0.059(4) 0.052(4) 0.035(4) 0.016(5) 0.014(5)
C39 0.101(7) 0.063(5) 0.055(4) 0.023(4) -0.004(4) 0.013(5)
C40 0.149(11) 0.108(8) 0.117(8) 0.074(7) -0.043(8) 0.006(7)
C41 0.147(12) 0.145(11) 0.180(12) 0.099(10) -0.084(10) -0.005(9)
C42 0.099(8) 0.100(7) 0.147(9) 0.056(7) -0.042(7) 0.005(6)
C43 0.074(6) 0.052(4) 0.070(5) 0.015(4) -0.008(4) 0.012(4)
C44 0.084(6) 0.039(3) 0.043(4) 0.011(3) 0.003(4) 0.012(4)
C45 0.048(5) 0.140(9) 0.194(11) 0.105(9) 0.000(6) -0.013(5)
C46 0.045(4) 0.029(3) 0.042(3) 0.012(3) 0.006(3) 0.007(3)
C47 0.042(4) 0.033(3) 0.046(3) 0.011(3) 0.006(3) 0.003(3)
C48 0.041(4) 0.040(3) 0.053(4) 0.012(3) 0.006(3) 0.003(3)
C49 0.051(4) 0.059(4) 0.053(4) 0.013(3) 0.015(3) -0.001(3)
C50 0.038(4) 0.050(4) 0.048(4) 0.003(3) 0.004(3) 0.011(3)
C51 0.076(5) 0.032(3) 0.088(5) 0.013(3) 0.022(4) 0.015(3)
C52 0.069(5) 0.034(3) 0.075(5) 0.017(3) 0.030(4) 0.009(3)

loop_
_atom_type_symbol
_atom_type_description
_atom_type_scat_dispersion_real
_atom_type_scat_dispersion_imag
_atom_type_scat_source
C C 0.0033 0.0016 'International Tables Vol C Tables 4.2.6.8 and 6.1.1.4'
H H 0.0000 0.0000 'International Tables Vol C Tables 4.2.6.8 and 6.1.1.4'
Co Co 0.3494 0.9721 'International Tables Vol C Tables 4.2.6.8 and 6.1.1.4'
N N 0.0061 0.0033 'International Tables Vol C Tables 4.2.6.8 and 6.1.1.4'
O O 0.0106 0.0060 'International Tables Vol C Tables 4.2.6.8 and 6.1.1.4'
Cl Cl 0.1484 0.1585 'International Tables Vol C Tables 4.2.6.8 and 6.1.1.4'

loop_
_geom_angle_atom_site_label_1
_geom_angle_atom_site_label_2
_geom_angle_atom_site_label_3
_geom_angle
_geom_angle_site_symmetry_1
_geom_angle_site_symmetry_3
_geom_angle_publ_flag
N3 Co1 O5 173.91(19) . . ?
N3 Co1 O2 92.9(2) . . ?
O5 Co1 O2 90.91(16) . . ?
N3 Co1 O1 91.47(19) . . ?
O5 Co1 O1 93.87(15) . . ?
O2 Co1 O1 80.60(16) . . ?
N3 Co1 N2 89.5(2) . . ?
O5 Co1 N2 85.61(18) . . ?
O2 Co1 N2 92.1(2) . . ?
O1 Co1 N2 172.69(19) . . ?
N3 Co1 N1 89.8(2) . . ?
O5 Co1 N1 87.05(18) . . ?
O2 Co1 N1 172.62(18) . . ?
O1 Co1 N1 92.45(19) . . ?
N2 Co1 N1 94.8(2) . . ?
O1 Co2 O2 76.29(16) . . ?
O1 Co2 N6 116.03(19) . . ?
O2 Co2 N6 112.46(18) . . ?
O1 Co2 O6 90.41(15) . . ?
O2 Co2 O6 91.02(14) . . ?
N6 Co2 O6 147.54(18) . . ?
O1 Co2 O4 149.70(15) . . ?
O2 Co2 O4 75.35(16) . . ?
N6 Co2 O4 84.8(2) . . ?
O6 Co2 O4 79.68(16) . . ?
O1 Co2 O3 76.66(15) . . ?
O2 Co2 O3 151.98(14) . . ?
N6 Co2 O3 86.08(19) . . ?
O6 Co2 O3 81.99(15) . . ?
O4 Co2 O3 129.13(16) . . ?
O13 Co3 N12 172.72(19) . . ?
O13 Co3 O9 94.22(15) . . ?
N12 Co3 O9 92.7(2) . . ?
O13 Co3 O10 91.96(17) . . ?
N12 Co3 O10 91.5(2) . . ?
O9 Co3 O10 80.90(17) . . ?
O13 Co3 N10 86.0(2) . . ?
N12 Co3 N10 91.3(3) . . ?
O9 Co3 N10 92.44(19) . . ?
O10 Co3 N10 172.89(18) . . ?
O13 Co3 N11 86.1(2) . . ?
N12 Co3 N11 87.4(2) . . ?
O9 Co3 N11 173.0(2) . . ?
O10 Co3 N11 92.1(2) . . ?
N10 Co3 N11 94.6(2) . . ?
O10 Co4 O9 76.83(16) . . ?
O10 Co4 O14 91.45(16) . . ?
O9 Co4 O14 90.07(16) . . ?
O10 Co4 O11 151.91(16) . . ?
O9 Co4 O11 76.46(15) . . ?
O14 Co4 O11 80.08(16) . . ?
O10 Co4 O12 75.93(18) . . ?
O9 Co4 O12 150.38(16) . . ?
O14 Co4 O12 79.23(18) . . ?
O11 Co4 O12 127.57(17) . . ?
O10 Co4 Cl1 111.26(13) . . ?
O9 Co4 Cl1 117.24(12) . . ?
O14 Co4 Cl1 147.23(12) . . ?
O11 Co4 Cl1 88.73(11) . . ?
O12 Co4 Cl1 83.68(12) . . ?
C8 N1 C9 107.7(5) . . ?
C8 N1 Co1 113.3(4) . . ?
C9 N1 Co1 118.5(4) . . ?
C8 N1 H1N 109(4) . . ?
C9 N1 H1N 109(4) . . ?
Co1 N1 H1N 99(4) . . ?
C11 N2 C12 108.5(5) . . ?
C11 N2 Co1 118.0(4) . . ?
C12 N2 Co1 113.2(4) . . ?
C11 N2 H2N 107(5) . . ?
C12 N2 H2N 104(5) . . ?
Co1 N2 H2N 105(5) . . ?
N4 N3 Co1 117.9(4) . . ?
N5 N4 N3 177.0(7) . . ?
N7 N6 Co2 118.9(5) . . ?
N6 N7 N8 175.0(7) . . ?
O8 N9 O7 122.5(6) . . ?
O8 N9 C24 119.5(6) . . ?
O7 N9 C24 117.9(6) . . ?
C34 N10 C35 107.1(5) . . ?
C34 N10 Co3 113.8(4) . . ?
C35 N10 Co3 118.6(5) . . ?
C34 N10 H10N 100(5) . . ?
C35 N10 H10N 101(5) . . ?
Co3 N10 H10N 114(5) . . ?
C37 N11 C38 107.6(5) . . ?
C37 N11 Co3 117.8(5) . . ?
C38 N11 Co3 113.0(4) . . ?
C37 N11 H11N 99(5) . . ?
C38 N11 H11N 115(5) . . ?
Co3 N11 H11N 104(5) . . ?
N13 N12 Co3 120.2(4) . . ?
N14 N13 N12 176.6(7) . . ?
O16 N15 O15 122.6(7) . . ?
O16 N15 C50 118.9(7) . . ?
O15 N15 C50 118.5(7) . . ?
C7 O1 Co1 122.5(3) . . ?
C7 O1 Co2 114.3(3) . . ?
Co1 O1 Co2 98.34(17) . . ?
C18 O2 Co1 122.0(3) . . ?
C18 O2 Co2 115.9(3) . . ?
Co1 O2 Co2 97.68(16) . . ?
C2 O3 C1 114.7(5) . . ?
C2 O3 Co2 107.1(3) . . ?
C1 O3 Co2 124.9(4) . . ?
C17 O4 C19 120.5(6) . . ?
C17 O4 Co2 110.5(4) . . ?
C19 O4 Co2 128.5(4) . . ?
C20 O5 Co1 129.7(3) . . ?
C20 O6 Co2 123.6(3) . . ?
C33 O9 Co3 121.9(3) . . ?
C33 O9 Co4 113.6(3) . . ?
Co3 O9 Co4 97.60(17) . . ?
C44 O10 Co3 122.5(4) . . ?
C44 O10 Co4 115.3(4) . . ?
Co3 O10 Co4 97.29(18) . . ?
C28 O11 C27 118.9(5) . . ?
C28 O11 Co4 110.0(3) . . ?
C27 O11 Co4 125.5(4) . . ?
C43 O12 C45 118.6(6) . . ?
C43 O12 Co4 110.1(4) . . ?
C45 O12 Co4 124.5(5) . . ?
C46 O13 Co3 129.3(3) . . ?
C46 O14 Co4 124.9(4) . . ?
O3 C1 H1A 109.5 . . ?
O3 C1 H1B 109.5 . . ?
H1A C1 H1B 109.5 . . ?
O3 C1 H1C 109.5 . . ?
H1A C1 H1C 109.5 . . ?
H1B C1 H1C 109.5 . . ?
C3 C2 O3 123.0(5) . . ?
C3 C2 C7 121.6(6) . . ?
O3 C2 C7 115.4(5) . . ?
C2 C3 C4 118.6(6) . . ?
C2 C3 H3 120.7 . . ?
C4 C3 H3 120.7 . . ?
C5 C4 C3 121.0(6) . . ?
C5 C4 H4 119.5 . . ?
C3 C4 H4 119.5 . . ?
C4 C5 C6 120.6(6) . . ?
C4 C5 H5 119.7 . . ?
C6 C5 H5 119.7 . . ?
C7 C6 C5 119.5(6) . . ?
C7 C6 C8 117.8(5) . . ?
C5 C6 C8 122.6(6) . . ?
O1 C7 C6 120.9(5) . . ?
O1 C7 C2 120.3(5) . . ?
C6 C7 C2 118.6(5) . . ?
N1 C8 C6 113.6(5) . . ?
N1 C8 H8A 108.8 . . ?
C6 C8 H8A 108.8 . . ?
N1 C8 H8B 108.8 . . ?
C6 C8 H8B 108.8 . . ?
H8A C8 H8B 107.7 . . ?
C10 C9 N1 112.5(5) . . ?
C10 C9 H9A 109.1 . . ?
N1 C9 H9A 109.1 . . ?
C10 C9 H9B 109.1 . . ?
N1 C9 H9B 109.1 . . ?
H9A C9 H9B 107.8 . . ?
C9 C10 C11 113.2(6) . . ?
C9 C10 H10A 108.9 . . ?
C11 C10 H10A 108.9 . . ?
C9 C10 H10B 108.9 . . ?
C11 C10 H10B 108.9 . . ?
H10A C10 H10B 107.8 . . ?
N2 C11 C10 112.1(5) . . ?
N2 C11 H11A 109.2 . . ?
C10 C11 H11A 109.2 . . ?
N2 C11 H11B 109.2 . . ?
C10 C11 H11B 109.2 . . ?
H11A C11 H11B 107.9 . . ?
C13 C12 N2 113.0(5) . . ?
C13 C12 H12A 109.0 . . ?
N2 C12 H12A 109.0 . . ?
C13 C12 H12B 109.0 . . ?
N2 C12 H12B 109.0 . . ?
H12A C12 H12B 107.8 . . ?
C18 C13 C14 120.0(7) . . ?
C18 C13 C12 117.4(6) . . ?
C14 C13 C12 122.4(7) . . ?
C15 C14 C13 120.1(7) . . ?
C15 C14 H14 119.9 . . ?
C13 C14 H14 119.9 . . ?
C14 C15 C16 119.5(8) . . ?
C14 C15 H15 120.3 . . ?
C16 C15 H15 120.3 . . ?
C17 C16 C15 121.6(8) . . ?
C17 C16 H16 119.2 . . ?
C15 C16 H16 119.2 . . ?
C16 C17 O4 125.8(7) . . ?
C16 C17 C18 119.0(7) . . ?
O4 C17 C18 115.1(5) . . ?
O2 C18 C13 121.2(6) . . ?
O2 C18 C17 118.9(5) . . ?
C13 C18 C17 119.7(6) . . ?
O4 C19 H19A 109.5 . . ?
O4 C19 H19B 109.5 . . ?
H19A C19 H19B 109.5 . . ?
O4 C19 H19C 109.5 . . ?
H19A C19 H19C 109.5 . . ?
H19B C19 H19C 109.5 . . ?
O6 C20 O5 126.9(5) . . ?
O6 C20 C21 118.3(5) . . ?
O5 C20 C21 114.8(4) . . ?
C26 C21 C22 120.4(5) . . ?
C26 C21 C20 119.6(5) . . ?
C22 C21 C20 120.0(5) . . ?
C23 C22 C21 119.9(5) . . ?
C23 C22 H22 120.1 . . ?
C21 C22 H22 120.1 . . ?
C24 C23 C22 118.1(5) . . ?
C24 C23 H23 121.0 . . ?
C22 C23 H23 121.0 . . ?
C25 C24 C23 123.4(5) . . ?
C25 C24 N9 118.2(5) . . ?
C23 C24 N9 118.4(5) . . ?
C24 C25 C26 117.7(5) . . ?
C24 C25 H25 121.2 . . ?
C26 C25 H25 121.2 . . ?
C21 C26 C25 120.4(5) . . ?
C21 C26 H26 119.8 . . ?
C25 C26 H26 119.8 . . ?
O11 C27 H27A 109.5 . . ?
O11 C27 H27B 109.5 . . ?
H27A C27 H27B 109.5 . . ?
O11 C27 H27C 109.5 . . ?
H27A C27 H27C 109.5 . . ?
H27B C27 H27C 109.5 . . ?
C29 C28 O11 126.1(5) . . ?
C29 C28 C33 119.9(6) . . ?
O11 C28 C33 114.0(5) . . ?
C28 C29 C30 120.1(6) . . ?
C28 C29 H29 120.0 . . ?
C30 C29 H29 120.0 . . ?
C31 C30 C29 120.2(6) . . ?
C31 C30 H30 119.9 . . ?
C29 C30 H30 119.9 . . ?
C30 C31 C32 120.3(6) . . ?
C30 C31 H31 119.9 . . ?
C32 C31 H31 119.9 . . ?
C33 C32 C31 120.1(6) . . ?
C33 C32 C34 117.8(5) . . ?
C31 C32 C34 122.1(6) . . ?
O9 C33 C32 120.8(5) . . ?
O9 C33 C28 119.6(5) . . ?
C32 C33 C28 119.5(5) . . ?
N10 C34 C32 113.3(5) . . ?
N10 C34 H34A 108.9 . . ?
C32 C34 H34A 108.9 . . ?
N10 C34 H34B 108.9 . . ?
C32 C34 H34B 108.9 . . ?
H34A C34 H34B 107.7 . . ?
N10 C35 C36 113.4(6) . . ?
N10 C35 H35A 108.9 . . ?
C36 C35 H35A 108.9 . . ?
N10 C35 H35B 108.9 . . ?
C36 C35 H35B 108.9 . . ?
H35A C35 H35B 107.7 . . ?
C37 C36 C35 113.6(6) . . ?
C37 C36 H36A 108.8 . . ?
C35 C36 H36A 108.8 . . ?
C37 C36 H36B 108.8 . . ?
C35 C36 H36B 108.8 . . ?
H36A C36 H36B 107.7 . . ?
N11 C37 C36 112.3(6) . . ?
N11 C37 H37A 109.1 . . ?
C36 C37 H37A 109.1 . . ?
N11 C37 H37B 109.1 . . ?
C36 C37 H37B 109.1 . . ?
H37A C37 H37B 107.9 . . ?
C39 C38 N11 113.4(6) . . ?
C39 C38 H38A 108.9 . . ?
N11 C38 H38A 108.9 . . ?
C39 C38 H38B 108.9 . . ?
N11 C38 H38B 108.9 . . ?
H38A C38 H38B 107.7 . . ?
C40 C39 C44 118.4(9) . . ?
C40 C39 C38 123.2(8) . . ?
C44 C39 C38 118.3(7) . . ?
C41 C40 C39 121.3(9) . . ?
C41 C40 H40 119.4 . . ?
C39 C40 H40 119.4 . . ?
C40 C41 C42 120.4(10) . . ?
C40 C41 H41 119.8 . . ?
C42 C41 H41 119.8 . . ?
C43 C42 C41 120.0(10) . . ?
C43 C42 H42 120.0 . . ?
C41 C42 H42 120.0 . . ?
O12 C43 C42 125.7(8) . . ?
O12 C43 C44 114.2(6) . . ?
C42 C43 C44 120.0(8) . . ?
O10 C44 C39 119.5(7) . . ?
O10 C44 C43 120.6(6) . . ?
C39 C44 C43 119.8(7) . . ?
O12 C45 H45A 109.5 . . ?
O12 C45 H45B 109.5 . . ?
H45A C45 H45B 109.5 . . ?
O12 C45 H45C 109.5 . . ?
H45A C45 H45C 109.5 . . ?
H45B C45 H45C 109.5 . . ?
O14 C46 O13 127.3(5) . . ?
O14 C46 C47 118.5(5) . . ?
O13 C46 C47 114.2(5) . . ?
C52 C47 C48 119.4(5) . . ?
C52 C47 C46 120.6(5) . . ?
C48 C47 C46 120.0(5) . . ?
C49 C48 C47 120.5(6) . . ?
C49 C48 H48 119.7 . . ?
C47 C48 H48 119.7 . . ?
C48 C49 C50 118.6(6) . . ?
C48 C49 H49 120.7 . . ?
C50 C49 H49 120.7 . . ?
C51 C50 C49 122.2(6) . . ?
C51 C50 N15 118.6(6) . . ?
C49 C50 N15 119.2(6) . . ?
C50 C51 C52 119.3(6) . . ?
C50 C51 H51 120.4 . . ?
C52 C51 H51 120.4 . . ?
C51 C52 C47 120.1(6) . . ?
C51 C52 H52 120.0 . . ?
C47 C52 H52 120.0 . . ?

loop_
_geom_bond_atom_site_label_1
_geom_bond_atom_site_label_2
_geom_bond_distance
_geom_bond_site_symmetry_2
_geom_bond_publ_flag
Co1 N3 1.931(5) . ?
Co1 O5 1.940(4) . ?
Co1 O2 1.959(4) . ?
Co1 O1 1.960(4) . ?
Co1 N2 1.993(5) . ?
Co1 N1 1.998(5) . ?
Co2 O1 2.041(4) . ?
Co2 O2 2.062(4) . ?
Co2 N6 2.077(5) . ?
Co2 O6 2.098(4) . ?
Co2 O4 2.273(5) . ?
Co2 O3 2.292(4) . ?
Co3 O13 1.930(4) . ?
Co3 N12 1.931(5) . ?
Co3 O9 1.954(4) . ?
Co3 O10 1.968(4) . ?
Co3 N10 1.987(6) . ?
Co3 N11 1.993(5) . ?
Co4 O10 2.046(4) . ?
Co4 O9 2.050(4) . ?
Co4 O14 2.090(4) . ?
Co4 O11 2.223(4) . ?
Co4 O12 2.265(5) . ?
Co4 Cl1 2.324(2) . ?
N1 C8 1.484(8) . ?
N1 C9 1.501(7) . ?
N1 H1N 0.91(7) . ?
N2 C11 1.494(8) . ?
N2 C12 1.504(8) . ?
N2 H2N 0.86(7) . ?
N3 N4 1.182(7) . ?
N4 N5 1.157(8) . ?
N6 N7 1.092(7) . ?
N7 N8 1.218(8) . ?
N9 O8 1.208(7) . ?
N9 O7 1.212(7) . ?
N9 C24 1.480(7) . ?
N10 C34 1.490(8) . ?
N10 C35 1.496(8) . ?
N10 H10N 0.87(7) . ?
N11 C37 1.486(9) . ?
N11 C38 1.503(9) . ?
N11 H11N 0.84(7) . ?
N12 N13 1.192(7) . ?
N13 N14 1.142(8) . ?
N15 O16 1.211(8) . ?
N15 O15 1.231(8) . ?
N15 C50 1.462(8) . ?
O1 C7 1.350(6) . ?
O2 C18 1.356(7) . ?
O3 C2 1.405(7) . ?
O3 C1 1.435(7) . ?
O4 C17 1.379(7) . ?
O4 C19 1.408(8) . ?
O5 C20 1.276(6) . ?
O6 C20 1.254(6) . ?
O9 C33 1.356(6) . ?
O10 C44 1.339(8) . ?
O11 C28 1.383(7) . ?
O11 C27 1.432(7) . ?
O12 C43 1.379(8) . ?
O12 C45 1.431(9) . ?
O13 C46 1.280(6) . ?
O14 C46 1.244(6) . ?
C1 H1A 0.9600 . ?
C1 H1B 0.9600 . ?
C1 H1C 0.9600 . ?
C2 C3 1.375(8) . ?
C2 C7 1.409(8) . ?
C3 C4 1.393(10) . ?
C3 H3 0.9300 . ?
C4 C5 1.367(10) . ?
C4 H4 0.9300 . ?
C5 C6 1.401(9) . ?
C5 H5 0.9300 . ?
C6 C7 1.392(8) . ?
C6 C8 1.498(8) . ?
C8 H8A 0.9700 . ?
C8 H8B 0.9700 . ?
C9 C10 1.501(9) . ?
C9 H9A 0.9700 . ?
C9 H9B 0.9700 . ?
C10 C11 1.507(9) . ?
C10 H10A 0.9700 . ?
C10 H10B 0.9700 . ?
C11 H11A 0.9700 . ?
C11 H11B 0.9700 . ?
C12 C13 1.496(9) . ?
C12 H12A 0.9700 . ?
C12 H12B 0.9700 . ?
C13 C18 1.377(8) . ?
C13 C14 1.399(10) . ?
C14 C15 1.379(12) . ?
C14 H14 0.9300 . ?
C15 C16 1.381(11) . ?
C15 H15 0.9300 . ?
C16 C17 1.370(9) . ?
C16 H16 0.9300 . ?
C17 C18 1.412(9) . ?
C19 H19A 0.9600 . ?
C19 H19B 0.9600 . ?
C19 H19C 0.9600 . ?
C20 C21 1.521(7) . ?
C21 C26 1.385(7) . ?
C21 C22 1.390(7) . ?
C22 C23 1.387(8) . ?
C22 H22 0.9300 . ?
C23 C24 1.382(8) . ?
C23 H23 0.9300 . ?
C24 C25 1.374(8) . ?
C25 C26 1.391(8) . ?
C25 H25 0.9300 . ?
C26 H26 0.9300 . ?
C27 H27A 0.9600 . ?
C27 H27B 0.9600 . ?
C27 H27C 0.9600 . ?
C28 C29 1.383(8) . ?
C28 C33 1.412(7) . ?
C29 C30 1.394(9) . ?
C29 H29 0.9300 . ?
C30 C31 1.378(9) . ?
C30 H30 0.9300 . ?
C31 C32 1.396(9) . ?
C31 H31 0.9300 . ?
C32 C33 1.386(8) . ?
C32 C34 1.499(8) . ?
C34 H34A 0.9700 . ?
C34 H34B 0.9700 . ?
C35 C36 1.510(10) . ?
C35 H35A 0.9700 . ?
C35 H35B 0.9700 . ?
C36 C37 1.500(11) . ?
C36 H36A 0.9700 . ?
C36 H36B 0.9700 . ?
C37 H37A 0.9700 . ?
C37 H37B 0.9700 . ?
C38 C39 1.475(11) . ?
C38 H38A 0.9700 . ?
C38 H38B 0.9700 . ?
C39 C40 1.403(12) . ?
C39 C44 1.403(9) . ?
C40 C41 1.368(14) . ?
C40 H40 0.9300 . ?
C41 C42 1.388(14) . ?
C41 H41 0.9300 . ?
C42 C43 1.384(11) . ?
C42 H42 0.9300 . ?
C43 C44 1.407(10) . ?
C45 H45A 0.9600 . ?
C45 H45B 0.9600 . ?
C45 H45C 0.9600 . ?
C46 C47 1.508(7) . ?
C47 C52 1.392(8) . ?
C47 C48 1.395(8) . ?
C48 C49 1.378(8) . ?
C48 H48 0.9300 . ?
C49 C50 1.386(9) . ?
C49 H49 0.9300 . ?
C50 C51 1.361(9) . ?
C51 C52 1.386(8) . ?
C51 H51 0.9300 . ?
C52 H52 0.9300 . ?

loop_
_geom_hbond_atom_site_label_D
_geom_hbond_atom_site_label_H
_geom_hbond_atom_site_label_A
_geom_hbond_distance_DH
_geom_hbond_distance_HA
_geom_hbond_distance_DA
_geom_hbond_angle_DHA
_geom_hbond_site_symmetry_A
C1 H1A N6 0.96 2.63 3.102(9) 110.8 .
C25 H25 N14 0.93 2.56 3.472(9) 165.9 2_666
C36 H36B N8 0.97 2.70 3.436(12) 133.2 2_656
C45 H45B O7 0.96 2.66 3.541(13) 152.4 2_766
N1 H1N Cl1 0.91(7) 2.59(7) 3.395(6) 147(5) 2_666
N10 H10N N8 0.87(7) 2.32(7) 3.137(9) 157(6) 2_656
N11 H11N N5 0.84(7) 2.45(7) 3.166(10) 143(6) 2_656
